data_7055837
loop_
_publ_author_name
'Makhinya, Alexander N.'
'Il&#x2019;in, Maxim A.'
'Yamaletdinov, Ruslan D.'
'Korolkov, Ilya V.'
'Baidina, Iraida A.'

_publ_section_title
;
 Synthesis and crystal structure of nitrosoruthenium complexes
 cis-[Ru(NO)Py2Cl2(OH)] and cis-[Ru(NO)Py2Cl2(H2O)]Cl. Photoinduced
 transformations of cis-[Ru(NO)Py2Cl2(OH)]
;
_journal_issue 12
_journal_name_full 'New J. Chem.'
_journal_page_first 10267
_journal_paper_doi 10.1039/C6NJ02425D
_journal_volume 40
_journal_year 2016
_chemical_formula_moiety cis-[Ru(NO)Py2Cl2(OH)]
_chemical_formula_sum 'C10 H11 Cl2 N3 O2 Ru'
_chemical_formula_weight 377.18
_chemical_name_systematic cis-hydroxodichlorodipyridinenitrosylruthenium
_space_group_crystal_system orthorhombic
_space_group_IT_number 61
_space_group_name_Hall '-P 2ac 2ab'
_space_group_name_H-M_alt 'P b c a'
_symmetry_space_group_name_Hall '-P 2ac 2ab'
_symmetry_space_group_name_H-M 'P b c a'
_atom_sites_solution_hydrogens difmap
_atom_sites_solution_primary direct
_atom_sites_solution_secondary difmap
_audit_creation_method SHELXL-2016/4
_audit_update_record
;
2016-10-14 deposited with the CCDC.
2016-10-26 downloaded from the CCDC.
;
_cell_angle_alpha 90
_cell_angle_beta 90
_cell_angle_gamma 90
_cell_formula_units_Z 8
_cell_length_a 14.5946(3)
_cell_length_b 12.2931(2)
_cell_length_c 14.9170(3)
_cell_measurement_reflns_used 4088
_cell_measurement_temperature 296(2)
_cell_measurement_theta_max 30.54
_cell_measurement_theta_min 3.25
_cell_volume 2676.30(9)
_computing_cell_refinement 'SAINT (Bruker, 2004)'
_computing_data_collection 'APEX2 (Bruker, 2004)'
_computing_data_reduction 'SAINT (Bruker, 2004)'
_computing_molecular_graphics 'Bruker SHELXTL'
_computing_publication_material 'Bruker SHELXTL'
_computing_structure_refinement 'SHELXL-2016/4 (Sheldrick, 2016)'
_computing_structure_solution 'SHELXS-97 (Sheldrick, 2008)'
_diffrn_ambient_temperature 296(2)
_diffrn_detector_area_resol_mean 25
_diffrn_measured_fraction_theta_full 0.998
_diffrn_measured_fraction_theta_max 0.997
_diffrn_measurement_device_type 'Bruker X8 Apex CCD'
_diffrn_measurement_method '\f and \w scans'
_diffrn_radiation_type MoK\a
_diffrn_radiation_wavelength 0.71073
_diffrn_reflns_av_R_equivalents 0.0408
_diffrn_reflns_av_unetI/netI 0.0267
_diffrn_reflns_Laue_measured_fraction_full 0.998
_diffrn_reflns_Laue_measured_fraction_max 0.997
_diffrn_reflns_limit_h_max 19
_diffrn_reflns_limit_h_min -20
_diffrn_reflns_limit_k_max 17
_diffrn_reflns_limit_k_min -10
_diffrn_reflns_limit_l_max 21
_diffrn_reflns_limit_l_min -21
_diffrn_reflns_number 24394
_diffrn_reflns_point_group_measured_fraction_full 0.998
_diffrn_reflns_point_group_measured_fraction_max 0.997
_diffrn_reflns_theta_full 25.242
_diffrn_reflns_theta_max 30.538
_diffrn_reflns_theta_min 3.247
_diffrn_source 'fine-focus sealed tube'
_exptl_absorpt_coefficient_mu 1.567
_exptl_absorpt_correction_T_max 0.8343
_exptl_absorpt_correction_T_min 0.7766
_exptl_absorpt_correction_type multi-scan
_exptl_absorpt_process_details 'SADABS (Bruker, 2004)'
_exptl_crystal_colour orange
_exptl_crystal_density_diffrn 1.872
_exptl_crystal_density_method 'not measured'
_exptl_crystal_description brick
_exptl_crystal_F_000 1488
_exptl_crystal_size_max 0.170
_exptl_crystal_size_mid 0.170
_exptl_crystal_size_min 0.120
_refine_diff_density_max 0.323
_refine_diff_density_min -0.437
_refine_diff_density_rms 0.063
_refine_ls_extinction_method none
_refine_ls_goodness_of_fit_ref 1.067
_refine_ls_hydrogen_treatment refall
_refine_ls_matrix_type full
_refine_ls_number_parameters 207
_refine_ls_number_reflns 4088
_refine_ls_number_restraints 0
_refine_ls_restrained_S_all 1.067
_refine_ls_R_factor_all 0.0345
_refine_ls_R_factor_gt 0.0221
_refine_ls_shift/su_max 0.003
_refine_ls_shift/su_mean 0.000
_refine_ls_structure_factor_coef Fsqd
_refine_ls_weighting_details 'w=1/[\s^2^(Fo^2^)+(0.0209P)^2^+0.2307P] where P=(Fo^2^+2Fc^2^)/3'
_refine_ls_weighting_scheme calc
_refine_ls_wR_factor_gt 0.0508
_refine_ls_wR_factor_ref 0.0537
_reflns_Friedel_coverage 0.000
_reflns_number_gt 3211
_reflns_number_total 4088
_reflns_threshold_expression 'I > 2\s(I)'
_cod_data_source_file c6nj02425d2.cif
_cod_data_source_block global
_cod_depositor_comments
;
Adding full bibliography for 7055837--7055839.cif.

2018-03-04
Z value and formula fixed to values more according to usual
chemical conventions.                 miguel
;
_cod_original_formula_sum 'C20 H22 Cl4 N6 O4 Ru2'
_cod_original_formula_weight 754.37
_cod_original_formula_units_Z 4
_cod_database_code 7055837
_shelx_shelxl_version_number 2016/4
_shelx_space_group_comment
;
The symmetry employed for this shelxl refinement is uniquely defined
by the following loop, which should always be used as a source of
symmetry information in preference to the above space-group names.
They are only intended as comments.
;
_shelx_estimated_absorpt_t_min 0.777
_shelx_estimated_absorpt_t_max 0.834

loop_
_space_group_symop_operation_xyz
'x, y, z'
'-x+1/2, -y, z+1/2'
'x+1/2, -y+1/2, -z'
'-x, y+1/2, -z+1/2'
'-x, -y, -z'
'x-1/2, y, -z-1/2'
'-x-1/2, y-1/2, z'
'x, -y-1/2, z-1/2'

loop_
_atom_site_label
_atom_site_type_symbol
_atom_site_fract_x
_atom_site_fract_y
_atom_site_fract_z
_atom_site_U_iso_or_equiv
_atom_site_adp_type
_atom_site_occupancy
_atom_site_site_symmetry_order
_atom_site_calc_flag
RU1 Ru -0.00267(2) 0.67894(2) 0.13291(2) 0.02656(5) Uani 1 1 d
CL1 Cl 0.06164(3) 0.50215(3) 0.14361(3) 0.03918(10) Uani 1 1 d
CL2 Cl 0.08146(3) 0.71415(3) -0.00032(3) 0.04338(11) Uani 1 1 d
N1 N -0.07261(9) 0.82740(10) 0.11678(9) 0.0306(3) Uani 1 1 d
N2 N -0.08730(9) 0.64755(10) 0.24349(8) 0.0297(3) Uani 1 1 d
N N 0.08258(9) 0.73373(10) 0.20198(9) 0.0353(3) Uani 1 1 d
C21 C -0.09814(13) 0.72027(14) 0.30999(11) 0.0389(4) Uani 1 1 d
C25 C -0.13740(12) 0.55590(13) 0.24553(11) 0.0353(4) Uani 1 1 d
O O 0.13962(10) 0.76540(13) 0.24826(11) 0.0694(4) Uani 1 1 d
C15 C -0.16479(12) 0.82848(14) 0.11348(12) 0.0368(4) Uani 1 1 d
C11 C -0.02840(12) 0.92223(13) 0.10841(12) 0.0370(4) Uani 1 1 d
C24 C -0.20145(12) 0.53748(16) 0.31105(12) 0.0443(4) Uani 1 1 d
C12 C -0.07376(15) 1.01909(14) 0.09699(13) 0.0472(5) Uani 1 1 d
C14 C -0.21349(14) 0.92248(16) 0.10153(13) 0.0448(4) Uani 1 1 d
C22 C -0.16006(15) 0.70534(18) 0.37785(12) 0.0488(5) Uani 1 1 d
C13 C -0.16788(15) 1.01926(15) 0.09306(13) 0.0496(5) Uani 1 1 d
C23 C -0.21395(14) 0.61335(18) 0.37768(13) 0.0488(5) Uani 1 1 d
O1 O -0.10074(8) 0.61751(10) 0.06207(8) 0.0348(3) Uani 1 1 d
H11 H 0.0350(12) 0.9201(14) 0.1089(12) 0.035(5) Uiso 1 1 d
H15 H -0.1932(12) 0.7637(15) 0.1189(11) 0.039(5) Uiso 1 1 d
H12 H -0.0406(14) 1.0778(17) 0.0905(14) 0.053(6) Uiso 1 1 d
H21 H -0.0641(12) 0.7825(15) 0.3044(12) 0.045(5) Uiso 1 1 d
H14 H -0.2726(14) 0.9203(15) 0.0978(13) 0.047(5) Uiso 1 1 d
H25 H -0.1242(12) 0.5076(13) 0.1986(12) 0.039(5) Uiso 1 1 d
H23 H -0.2575(13) 0.6043(15) 0.4210(13) 0.052(6) Uiso 1 1 d
H13 H -0.1997(14) 1.0852(18) 0.0833(15) 0.065(6) Uiso 1 1 d
H22 H -0.1594(14) 0.7546(18) 0.4215(15) 0.066(7) Uiso 1 1 d
H24 H -0.2379(14) 0.4738(16) 0.3072(13) 0.056(6) Uiso 1 1 d
H1 H -0.0827(15) 0.5856(18) 0.0261(15) 0.060(7) Uiso 1 1 d

loop_
_atom_site_aniso_label
_atom_site_aniso_U_11
_atom_site_aniso_U_22
_atom_site_aniso_U_33
_atom_site_aniso_U_23
_atom_site_aniso_U_13
_atom_site_aniso_U_12
RU1 0.02794(7) 0.02345(7) 0.02828(7) -0.00179(4) -0.00042(5) -0.00124(4)
CL1 0.0428(2) 0.02715(17) 0.0476(2) -0.00094(16) 0.00033(19) 0.00468(15)
CL2 0.0437(2) 0.0446(2) 0.0419(2) 0.00782(19) 0.01173(18) 0.00557(18)
N1 0.0360(7) 0.0268(6) 0.0289(7) -0.0020(5) 0.0003(5) 0.0016(5)
N2 0.0324(7) 0.0292(6) 0.0274(6) -0.0019(5) -0.0006(5) -0.0013(5)
N 0.0334(7) 0.0310(7) 0.0416(8) -0.0026(6) -0.0034(6) -0.0019(5)
C21 0.0483(10) 0.0354(8) 0.0330(9) -0.0067(7) 0.0000(7) -0.0025(7)
C25 0.0356(9) 0.0355(8) 0.0348(9) -0.0020(7) 0.0008(7) -0.0055(7)
O 0.0546(9) 0.0771(9) 0.0766(11) -0.0208(8) -0.0270(8) -0.0108(8)
C15 0.0344(9) 0.0368(9) 0.0390(9) -0.0057(7) 0.0018(7) 0.0011(7)
C11 0.0395(9) 0.0326(8) 0.0390(9) 0.0001(7) -0.0011(7) -0.0026(7)
C24 0.0371(9) 0.0539(10) 0.0418(10) 0.0033(9) 0.0010(8) -0.0095(8)
C12 0.0670(13) 0.0294(8) 0.0451(11) 0.0021(8) 0.0007(10) -0.0012(8)
C14 0.0394(10) 0.0543(11) 0.0407(10) -0.0089(8) 0.0001(8) 0.0150(8)
C22 0.0567(12) 0.0571(11) 0.0325(10) -0.0122(9) 0.0038(8) 0.0055(10)
C13 0.0659(13) 0.0411(10) 0.0419(11) -0.0025(8) -0.0003(9) 0.0218(9)
C23 0.0385(10) 0.0736(13) 0.0343(10) 0.0046(9) 0.0058(8) 0.0041(9)
O1 0.0343(6) 0.0382(6) 0.0319(6) -0.0107(5) -0.0030(5) -0.0011(5)

loop_
_atom_type_symbol
_atom_type_description
_atom_type_scat_dispersion_real
_atom_type_scat_dispersion_imag
_atom_type_scat_source
C C 0.0033 0.0016 'International Tables Vol C Tables 4.2.6.8 and 6.1.1.4'
H H 0.0000 0.0000 'International Tables Vol C Tables 4.2.6.8 and 6.1.1.4'
N N 0.0061 0.0033 'International Tables Vol C Tables 4.2.6.8 and 6.1.1.4'
O O 0.0106 0.0060 'International Tables Vol C Tables 4.2.6.8 and 6.1.1.4'
Cl Cl 0.1484 0.1585 'International Tables Vol C Tables 4.2.6.8 and 6.1.1.4'
Ru Ru -1.2594 0.8363 'International Tables Vol C Tables 4.2.6.8 and 6.1.1.4'

loop_
_geom_angle_atom_site_label_1
_geom_angle_atom_site_label_2
_geom_angle_atom_site_label_3
_geom_angle
N RU1 O1 177.03(6)
N RU1 N2 91.51(6)
O1 RU1 N2 85.52(5)
N RU1 N1 94.49(6)
O1 RU1 N1 85.25(5)
N2 RU1 N1 87.92(5)
N RU1 CL1 91.82(4)
O1 RU1 CL1 88.39(4)
N2 RU1 CL1 90.66(4)
N1 RU1 CL1 173.57(4)
N RU1 CL2 93.15(5)
O1 RU1 CL2 89.81(4)
N2 RU1 CL2 174.97(4)
N1 RU1 CL2 89.84(4)
CL1 RU1 CL2 91.071(15)
C11 N1 C15 118.02(14)
C11 N1 RU1 122.15(11)
C15 N1 RU1 119.82(10)
C25 N2 C21 118.47(14)
C25 N2 RU1 119.53(10)
C21 N2 RU1 121.82(11)
O N RU1 177.16(13)
N2 C21 C22 122.26(17)
N2 C25 C24 121.72(16)
N1 C15 C14 122.15(17)
N1 C11 C12 122.31(17)
C25 C24 C23 119.57(18)
C11 C12 C13 119.23(18)
C15 C14 C13 119.56(18)
C21 C22 C23 119.04(18)
C14 C13 C12 118.72(17)
C24 C23 C22 118.85(18)

loop_
_geom_bond_atom_site_label_1
_geom_bond_atom_site_label_2
_geom_bond_distance
RU1 N 1.7503(13)
RU1 O1 1.9328(11)
RU1 N2 2.0966(13)
RU1 N1 2.1049(12)
RU1 CL1 2.3727(4)
RU1 CL2 2.3758(4)
N1 C11 1.338(2)
N1 C15 1.346(2)
N2 C25 1.343(2)
N2 C21 1.345(2)
N O 1.1494(17)
C21 C22 1.369(3)
C25 C24 1.371(2)
C15 C14 1.368(2)
C11 C12 1.373(2)
C24 C23 1.375(3)
C12 C13 1.375(3)
C14 C13 1.369(3)
C22 C23 1.377(3)
